data_4067664
loop_
_publ_author_name
'Mendoza, Consuelo'
'Bern\`es, Sylvain'
'Torrens, Hugo'
'Arroyo, Maribel'

_publ_section_title
;
 Carbon&#x2212;Fluorine Bond Activation in Thermolysis Reactions of the
 Osmium(IV) Perfluorothiolate Compounds [Os(SC6F5)4(P(C6H4X-4)3)] (X =
 CF3, Cl, F, H, CH3, and OCH3)
;
_journal_issue 12
_journal_name_full Organometallics
_journal_page_first 2646
_journal_paper_doi 10.1021/om901065g
_journal_volume 29
_journal_year 2010
_chemical_compound_source 'CH2Cl2/hexane (1:4)'
_chemical_formula_moiety 'C30 H5 F19 Os S4'
_chemical_formula_sum 'C30 H5 F19 Os S4'
_chemical_formula_weight 1044.78
_chemical_melting_point 493
_space_group_IT_number 2
_symmetry_cell_setting triclinic
_symmetry_Int_Tables_number 2
_symmetry_space_group_name_Hall '-P 1'
_symmetry_space_group_name_H-M 'P -1'
_atom_sites_solution_hydrogens geom
_atom_sites_solution_primary direct
_atom_sites_solution_secondary difmap
_audit_creation_date 2009-03-11
_audit_creation_method SHELXTL-Plus
_cell_angle_alpha 74.697(7)
_cell_angle_beta 82.010(10)
_cell_angle_gamma 83.771(9)
_cell_formula_units_Z 2
_cell_length_a 10.7829(13)
_cell_length_b 12.2538(13)
_cell_length_c 12.7859(15)
_cell_measurement_pressure 101(2)
_cell_measurement_reflns_used 87
_cell_measurement_temperature 293(1)
_cell_measurement_theta_max 13.78
_cell_measurement_theta_min 4.61
_cell_volume 1609.1(3)
_computing_cell_refinement XSCANS
_computing_data_collection 'XSCANS (Siemens, 1996)'
_computing_data_reduction XSCANS
_computing_molecular_graphics SHELXTL-Plus
_computing_publication_material SHELXTL-Plus
_computing_structure_refinement SHELXTL-Plus
_computing_structure_solution 'SHELXTL-Plus (Sheldrick, 1998)'
_diffrn_ambient_pressure 101(2)
_diffrn_ambient_temperature 293(1)
_diffrn_detector 'Scintillation counter'
_diffrn_measured_fraction_theta_full 0.991
_diffrn_measured_fraction_theta_max 0.991
_diffrn_measurement_device_type 'Bruker P4'
_diffrn_measurement_method '2\q/\w scans'
_diffrn_radiation_monochromator graphite
_diffrn_radiation_probe x-ray
_diffrn_radiation_type MoK\a
_diffrn_radiation_wavelength 0.71073
_diffrn_reflns_av_R_equivalents 0.0219
_diffrn_reflns_av_sigmaI/netI 0.0324
_diffrn_reflns_limit_h_max 7
_diffrn_reflns_limit_h_min -15
_diffrn_reflns_limit_k_max 16
_diffrn_reflns_limit_k_min -16
_diffrn_reflns_limit_l_max 17
_diffrn_reflns_limit_l_min -17
_diffrn_reflns_number 14865
_diffrn_reflns_theta_full 30.00
_diffrn_reflns_theta_max 30.00
_diffrn_reflns_theta_min 1.66
_diffrn_source 'fine-focus sealed tube'
_diffrn_source_current 30
_diffrn_source_power 1.5
_diffrn_source_type FN4
_diffrn_source_voltage 50
_diffrn_standards_decay_% <1
_diffrn_standards_interval_count 97
_diffrn_standards_number 3
_exptl_absorpt_coefficient_mu 4.357
_exptl_absorpt_correction_T_max 0.147
_exptl_absorpt_correction_T_min 0.096
_exptl_absorpt_correction_type psi-scan
_exptl_absorpt_process_details 'XSCANS (Siemens, 1996)'
_exptl_crystal_colour brown
_exptl_crystal_density_diffrn 2.156
_exptl_crystal_density_method 'not measured'
_exptl_crystal_description prism
_exptl_crystal_F_000 992
_exptl_crystal_size_max 0.50
_exptl_crystal_size_mid 0.48
_exptl_crystal_size_min 0.44
_refine_diff_density_max 0.826
_refine_diff_density_min -0.654
_refine_diff_density_rms 0.082
_refine_ls_extinction_coef 0.00140(17)
_refine_ls_extinction_expression Fc^*^=kFc[1+0.001xFc^2^\l^3^/sin(2\q)]^-1/4^
_refine_ls_extinction_method SHELXTL-Plus
_refine_ls_goodness_of_fit_ref 1.040
_refine_ls_hydrogen_treatment constr
_refine_ls_matrix_type full
_refine_ls_number_constraints 0
_refine_ls_number_parameters 488
_refine_ls_number_reflns 9286
_refine_ls_number_restraints 0
_refine_ls_restrained_S_all 1.040
_refine_ls_R_factor_all 0.0315
_refine_ls_R_factor_gt 0.0263
_refine_ls_shift/su_max 0.001
_refine_ls_shift/su_mean 0.000
_refine_ls_structure_factor_coef Fsqd
_refine_ls_weighting_details 'calc w=1/[\s^2^(Fo^2^)+(0.0250P)^2^+0.9375P] where P=(Fo^2^+2Fc^2^)/3'
_refine_ls_weighting_scheme calc
_refine_ls_wR_factor_gt 0.0606
_refine_ls_wR_factor_ref 0.0628
_reflns_number_gt 8408
_reflns_number_total 9286
_reflns_threshold_expression I>2\s(I)
_cod_data_source_file om901065g_si_001.cif
_cod_data_source_block 4b
_cod_database_code 4067664

loop_
_symmetry_equiv_pos_as_xyz
'x, y, z'
'-x, -y, -z'

loop_
_atom_site_label
_atom_site_type_symbol
_atom_site_fract_x
_atom_site_fract_y
_atom_site_fract_z
_atom_site_U_iso_or_equiv
_atom_site_adp_type
_atom_site_occupancy
_atom_site_symmetry_multiplicity
_atom_site_calc_flag
_atom_site_refinement_flags
Os1 Os 0.184686(10) 0.325408(9) 1.433087(8) 0.03576(4) Uani 1 1 d .
S1 S 0.16254(6) 0.33901(6) 1.24219(5) 0.03806(13) Uani 1 1 d .
S2 S 0.14442(7) 0.50989(6) 1.39560(6) 0.04353(15) Uani 1 1 d .
S3 S 0.02718(8) 0.21832(7) 1.50170(6) 0.04983(17) Uani 1 1 d .
S4 S 0.37492(8) 0.24155(7) 1.40906(6) 0.04904(17) Uani 1 1 d .
C1 C 0.1265(3) 0.5597(2) 1.2549(2) 0.0400(5) Uani 1 1 d .
C2 C 0.1062(3) 0.6754(3) 1.2097(3) 0.0469(6) Uani 1 1 d .
F2 F 0.1025(2) 0.74818(16) 1.27175(17) 0.0603(5) Uani 1 1 d .
C3 C 0.0920(3) 0.7181(3) 1.1004(3) 0.0530(8) Uani 1 1 d .
F3 F 0.0725(3) 0.82914(18) 1.05908(19) 0.0756(7) Uani 1 1 d .
C4 C 0.1001(3) 0.6450(3) 1.0340(2) 0.0510(7) Uani 1 1 d .
F4 F 0.0872(2) 0.6858(2) 0.92793(16) 0.0731(6) Uani 1 1 d .
C5 C 0.1213(3) 0.5300(3) 1.0770(2) 0.0442(6) Uani 1 1 d .
F5 F 0.1323(2) 0.46162(18) 1.00973(15) 0.0556(5) Uani 1 1 d .
C6 C 0.1352(3) 0.4871(2) 1.1861(2) 0.0389(5) Uani 1 1 d .
C7 C 0.3060(3) 0.3131(2) 1.1618(2) 0.0399(5) Uani 1 1 d .
C8 C 0.3149(3) 0.2259(3) 1.1097(2) 0.0468(6) Uani 1 1 d .
F8 F 0.2172(2) 0.16555(19) 1.11870(19) 0.0670(6) Uani 1 1 d .
C9 C 0.4234(4) 0.2025(3) 1.0461(3) 0.0594(9) Uani 1 1 d .
F9 F 0.4291(3) 0.1179(2) 0.9966(2) 0.0908(9) Uani 1 1 d .
C10 C 0.5241(4) 0.2644(4) 1.0342(3) 0.0637(10) Uani 1 1 d .
F10 F 0.6303(3) 0.2415(3) 0.9736(3) 0.1017(10) Uani 1 1 d .
C11 C 0.5182(3) 0.3520(3) 1.0843(3) 0.0563(8) Uani 1 1 d .
F11 F 0.6165(2) 0.4141(2) 1.0711(2) 0.0806(7) Uani 1 1 d .
C12 C 0.4099(3) 0.3755(3) 1.1481(2) 0.0459(6) Uani 1 1 d .
F12 F 0.40580(19) 0.46100(18) 1.19490(18) 0.0599(5) Uani 1 1 d .
C13 C -0.0369(3) 0.1743(3) 1.4002(2) 0.0447(6) Uani 1 1 d .
C14 C -0.1571(3) 0.2154(3) 1.3756(3) 0.0543(8) Uani 1 1 d .
F14 F -0.2208(2) 0.2920(2) 1.4231(3) 0.0833(8) Uani 1 1 d .
C15 C -0.2129(4) 0.1811(3) 1.3004(3) 0.0649(10) Uani 1 1 d .
F15 F -0.3285(3) 0.2234(3) 1.2772(3) 0.1028(10) Uani 1 1 d .
C16 C -0.1499(5) 0.1033(4) 1.2495(3) 0.0674(11) Uani 1 1 d .
F16 F -0.2038(4) 0.0700(3) 1.1759(2) 0.1054(11) Uani 1 1 d .
C17 C -0.0312(4) 0.0600(3) 1.2711(3) 0.0638(10) Uani 1 1 d .
F17 F 0.0307(3) -0.0140(2) 1.2204(3) 0.0990(10) Uani 1 1 d .
C18 C 0.0240(3) 0.0946(3) 1.3473(3) 0.0530(7) Uani 1 1 d .
F18 F 0.1399(2) 0.0522(2) 1.3687(2) 0.0793(7) Uani 1 1 d .
C19 C 0.4501(3) 0.2051(3) 1.5295(2) 0.0444(6) Uani 1 1 d .
C20 C 0.5136(3) 0.2822(3) 1.5598(3) 0.0565(8) Uani 1 1 d .
F20 F 0.5152(3) 0.3882(2) 1.5002(3) 0.0879(8) Uani 1 1 d .
C21 C 0.5725(4) 0.2509(4) 1.6534(4) 0.0695(10) Uani 1 1 d .
F21 F 0.6292(3) 0.3274(3) 1.6840(3) 0.1180(12) Uani 1 1 d .
C22 C 0.5750(4) 0.1410(4) 1.7147(3) 0.0672(10) Uani 1 1 d .
F22 F 0.6349(3) 0.1086(3) 1.8044(2) 0.1067(11) Uani 1 1 d .
C23 C 0.5127(4) 0.0629(3) 1.6863(3) 0.0607(9) Uani 1 1 d .
F23 F 0.5119(3) -0.0437(2) 1.7483(2) 0.0982(9) Uani 1 1 d .
C24 C 0.4505(3) 0.0956(3) 1.5954(3) 0.0486(7) Uani 1 1 d .
F24 F 0.3873(3) 0.01881(18) 1.5718(2) 0.0714(6) Uani 1 1 d .
C25 C 0.2004(3) 0.3242(3) 1.5961(2) 0.0435(6) Uani 1 1 d .
C26 C 0.2283(5) 0.4197(3) 1.6252(3) 0.0686(11) Uani 1 1 d .
H26A H 0.2375 0.4870 1.5712 0.082 Uiso 1 1 calc R
C27 C 0.2428(6) 0.4180(4) 1.7317(4) 0.0866(15) Uani 1 1 d .
H27A H 0.2577 0.4844 1.7485 0.104 Uiso 1 1 calc R
C28 C 0.2352(5) 0.3195(4) 1.8120(3) 0.0771(13) Uani 1 1 d .
H28A H 0.2464 0.3183 1.8832 0.092 Uiso 1 1 calc R
C29 C 0.2113(4) 0.2234(4) 1.7871(3) 0.0615(9) Uani 1 1 d .
H29A H 0.2070 0.1557 1.8412 0.074 Uiso 1 1 calc R
C30 C 0.1932(3) 0.2258(3) 1.6807(2) 0.0504(7) Uani 1 1 d .
H30A H 0.1756 0.1592 1.6656 0.060 Uiso 1 1 calc R

loop_
_atom_site_aniso_label
_atom_site_aniso_U_11
_atom_site_aniso_U_22
_atom_site_aniso_U_33
_atom_site_aniso_U_23
_atom_site_aniso_U_13
_atom_site_aniso_U_12
Os1 0.03759(6) 0.03846(6) 0.02905(5) -0.00650(4) -0.00030(3) -0.00299(4)
S1 0.0387(3) 0.0420(3) 0.0316(3) -0.0079(2) 0.0005(2) -0.0040(3)
S2 0.0525(4) 0.0421(3) 0.0345(3) -0.0104(3) -0.0028(3) 0.0019(3)
S3 0.0539(4) 0.0600(4) 0.0354(3) -0.0104(3) 0.0038(3) -0.0190(4)
S4 0.0452(4) 0.0580(4) 0.0391(3) -0.0089(3) -0.0040(3) 0.0076(3)
C1 0.0362(13) 0.0430(13) 0.0361(13) -0.0056(10) 0.0000(10) 0.0006(10)
C2 0.0462(16) 0.0436(15) 0.0455(15) -0.0090(12) 0.0021(12) 0.0050(12)
F2 0.0764(14) 0.0435(9) 0.0579(11) -0.0147(8) -0.0003(10) 0.0045(9)
C3 0.0494(17) 0.0463(16) 0.0508(17) 0.0021(13) 0.0028(13) 0.0036(13)
F3 0.0997(19) 0.0468(11) 0.0631(13) 0.0073(10) -0.0024(12) 0.0070(11)
C4 0.0487(17) 0.0587(18) 0.0357(14) 0.0027(12) -0.0041(12) 0.0019(14)
F4 0.0922(17) 0.0754(14) 0.0378(10) 0.0089(9) -0.0119(10) 0.0015(12)
C5 0.0410(14) 0.0533(16) 0.0348(13) -0.0063(11) -0.0025(11) -0.0021(12)
F5 0.0628(12) 0.0666(12) 0.0379(9) -0.0148(8) -0.0091(8) 0.0011(9)
C6 0.0343(13) 0.0439(13) 0.0353(12) -0.0071(10) -0.0018(10) 0.0005(10)
C7 0.0426(14) 0.0433(13) 0.0293(11) -0.0051(10) -0.0002(10) 0.0012(11)
C8 0.0526(17) 0.0473(15) 0.0372(13) -0.0081(11) -0.0050(12) 0.0038(13)
F8 0.0761(15) 0.0630(12) 0.0687(13) -0.0308(11) 0.0021(11) -0.0129(11)
C9 0.069(2) 0.0589(19) 0.0462(17) -0.0184(15) -0.0021(15) 0.0180(17)
F9 0.108(2) 0.0862(17) 0.0851(18) -0.0515(15) 0.0072(15) 0.0160(15)
C10 0.0503(19) 0.079(2) 0.0507(18) -0.0128(17) 0.0096(15) 0.0141(18)
F10 0.0662(16) 0.138(3) 0.096(2) -0.0494(19) 0.0274(14) 0.0167(16)
C11 0.0422(16) 0.070(2) 0.0470(17) -0.0032(15) 0.0021(13) -0.0004(15)
F11 0.0479(12) 0.1001(19) 0.0848(17) -0.0131(14) 0.0124(11) -0.0178(12)
C12 0.0416(15) 0.0515(16) 0.0392(14) -0.0053(12) -0.0007(11) -0.0008(12)
F12 0.0528(11) 0.0630(12) 0.0671(13) -0.0227(10) 0.0015(9) -0.0134(9)
C13 0.0475(16) 0.0447(14) 0.0400(14) -0.0066(11) 0.0014(12) -0.0138(12)
C14 0.0513(18) 0.0488(16) 0.0602(19) -0.0087(14) -0.0010(15) -0.0119(14)
F14 0.0580(14) 0.0834(17) 0.113(2) -0.0428(16) 0.0014(14) 0.0053(12)
C15 0.067(2) 0.058(2) 0.066(2) 0.0024(17) -0.0194(18) -0.0176(17)
F15 0.0784(18) 0.107(2) 0.123(3) -0.0080(19) -0.0496(18) -0.0109(16)
C16 0.091(3) 0.063(2) 0.0512(19) -0.0042(16) -0.0153(19) -0.036(2)
F16 0.147(3) 0.110(2) 0.0762(17) -0.0226(16) -0.0347(18) -0.061(2)
C17 0.095(3) 0.0434(16) 0.0535(19) -0.0148(14) 0.0088(19) -0.0249(18)
F17 0.137(3) 0.0750(16) 0.098(2) -0.0541(16) 0.0188(18) -0.0226(16)
C18 0.0568(19) 0.0450(16) 0.0546(18) -0.0102(13) 0.0036(15) -0.0115(14)
F18 0.0672(15) 0.0727(15) 0.0983(19) -0.0305(14) -0.0046(13) 0.0100(12)
C19 0.0378(14) 0.0482(15) 0.0446(15) -0.0100(12) -0.0036(11) 0.0018(11)
C20 0.0510(18) 0.0471(17) 0.069(2) -0.0102(15) -0.0039(16) -0.0064(14)
F20 0.0930(19) 0.0494(12) 0.117(2) -0.0056(13) -0.0113(16) -0.0242(12)
C21 0.052(2) 0.083(3) 0.085(3) -0.034(2) -0.0166(19) -0.0130(19)
F21 0.107(2) 0.125(3) 0.150(3) -0.054(2) -0.047(2) -0.041(2)
C22 0.054(2) 0.091(3) 0.059(2) -0.023(2) -0.0196(17) 0.0075(19)
F22 0.096(2) 0.155(3) 0.0741(18) -0.0295(19) -0.0458(16) 0.013(2)
C23 0.064(2) 0.0579(19) 0.0505(18) -0.0022(15) -0.0086(16) 0.0110(16)
F23 0.138(3) 0.0660(15) 0.0740(17) 0.0112(13) -0.0294(17) 0.0149(16)
C24 0.0524(17) 0.0439(15) 0.0492(16) -0.0130(12) -0.0057(13) 0.0006(13)
F24 0.0966(18) 0.0489(11) 0.0720(14) -0.0139(10) -0.0146(13) -0.0173(11)
C25 0.0456(15) 0.0519(16) 0.0327(12) -0.0117(11) -0.0044(11) 0.0003(12)
C26 0.107(3) 0.0504(18) 0.053(2) -0.0128(15) -0.030(2) -0.0008(19)
C27 0.139(5) 0.069(3) 0.065(2) -0.031(2) -0.045(3) 0.012(3)
C28 0.101(3) 0.093(3) 0.0403(17) -0.0258(19) -0.0255(19) 0.023(3)
C29 0.063(2) 0.080(2) 0.0345(15) -0.0042(15) -0.0062(14) 0.0009(18)
C30 0.0547(18) 0.0577(18) 0.0357(14) -0.0071(12) -0.0031(12) -0.0058(14)

loop_
_atom_type_symbol
_atom_type_description
_atom_type_scat_dispersion_real
_atom_type_scat_dispersion_imag
_atom_type_scat_source
C C 0.0033 0.0016 'International Tables Vol C Tables 4.2.6.8 and 6.1.1.4'
H H 0.0000 0.0000 'International Tables Vol C Tables 4.2.6.8 and 6.1.1.4'
F F 0.0171 0.0103 'International Tables Vol C Tables 4.2.6.8 and 6.1.1.4'
S S 0.1246 0.1234 'International Tables Vol C Tables 4.2.6.8 and 6.1.1.4'
Os Os -1.2165 7.6030 'International Tables Vol C Tables 4.2.6.8 and 6.1.1.4'

loop_
_geom_angle_atom_site_label_1
_geom_angle_atom_site_label_2
_geom_angle_atom_site_label_3
_geom_angle
C25 Os1 S2 89.44(9)
C25 Os1 S3 85.77(9)
S2 Os1 S3 117.89(3)
C25 Os1 S4 93.41(9)
S2 Os1 S4 123.66(3)
S3 Os1 S4 118.44(4)
C25 Os1 S1 176.53(9)
S2 Os1 S1 87.11(3)
S3 Os1 S1 95.55(3)
S4 Os1 S1 88.78(3)
C6 S1 C7 99.55(13)
C6 S1 Os1 103.24(10)
C7 S1 Os1 114.27(10)
C1 S2 Os1 108.33(10)
C13 S3 Os1 112.38(10)
C19 S4 Os1 112.25(10)
C2 C1 C6 118.1(3)
C2 C1 S2 119.4(2)
C6 C1 S2 122.5(2)
F2 C2 C3 118.6(3)
F2 C2 C1 120.0(3)
C3 C2 C1 121.4(3)
F3 C3 C4 120.1(3)
F3 C3 C2 120.2(3)
C4 C3 C2 119.6(3)
F4 C4 C3 119.9(3)
F4 C4 C5 120.2(3)
C3 C4 C5 120.0(3)
F5 C5 C4 118.5(3)
F5 C5 C6 120.9(3)
C4 C5 C6 120.6(3)
C5 C6 C1 120.4(3)
C5 C6 S1 120.9(2)
C1 C6 S1 118.7(2)
C12 C7 C8 118.0(3)
C12 C7 S1 123.6(2)
C8 C7 S1 118.4(2)
F8 C8 C9 119.0(3)
F8 C8 C7 120.1(3)
C9 C8 C7 120.9(3)
F9 C9 C10 120.4(3)
F9 C9 C8 119.5(4)
C10 C9 C8 120.1(3)
F10 C10 C9 120.5(4)
F10 C10 C11 119.0(4)
C9 C10 C11 120.5(3)
F11 C11 C12 120.0(4)
F11 C11 C10 120.5(3)
C12 C11 C10 119.5(3)
F12 C12 C11 118.5(3)
F12 C12 C7 120.4(3)
C11 C12 C7 121.0(3)
C14 C13 C18 117.0(3)
C14 C13 S3 119.4(3)
C18 C13 S3 123.5(3)
F14 C14 C15 118.1(4)
F14 C14 C13 120.1(3)
C15 C14 C13 121.8(4)
F15 C15 C16 120.0(4)
F15 C15 C14 120.5(4)
C16 C15 C14 119.5(4)
F16 C16 C15 119.7(4)
F16 C16 C17 119.3(4)
C15 C16 C17 120.9(4)
F17 C17 C16 120.9(4)
F17 C17 C18 120.0(4)
C16 C17 C18 119.1(4)
F18 C18 C17 119.2(3)
F18 C18 C13 119.1(3)
C17 C18 C13 121.6(4)
C24 C19 C20 117.5(3)
C24 C19 S4 120.3(3)
C20 C19 S4 122.2(3)
F20 C20 C21 119.1(4)
F20 C20 C19 119.9(3)
C21 C20 C19 120.9(3)
F21 C21 C22 119.6(4)
F21 C21 C20 120.3(4)
C22 C21 C20 120.1(4)
F22 C22 C21 120.8(4)
F22 C22 C23 119.2(4)
C21 C22 C23 119.9(3)
F23 C23 C24 120.6(4)
F23 C23 C22 119.9(4)
C24 C23 C22 119.5(3)
F24 C24 C23 118.2(3)
F24 C24 C19 119.9(3)
C23 C24 C19 121.9(3)
C26 C25 C30 115.2(3)
C26 C25 Os1 122.3(2)
C30 C25 Os1 122.3(2)
C27 C26 C25 122.3(4)
C28 C27 C26 120.4(4)
C29 C28 C27 119.4(3)
C28 C29 C30 120.2(4)
C25 C30 C29 122.4(3)
C27 C26 H26A 118.8
C25 C26 H26A 118.8
C28 C27 H27A 119.8
C26 C27 H27A 119.8
C29 C28 H28A 120.3
C27 C28 H28A 120.3
C28 C29 H29A 119.9
C30 C29 H29A 119.9
C25 C30 H30A 118.8
C29 C30 H30A 118.8

loop_
_geom_bond_atom_site_label_1
_geom_bond_atom_site_label_2
_geom_bond_distance
Os1 C25 2.111(3)
Os1 S2 2.1913(8)
Os1 S3 2.1995(8)
Os1 S4 2.2118(8)
Os1 S1 2.4456(7)
S1 C6 1.775(3)
S1 C7 1.782(3)
S2 C1 1.771(3)
S3 C13 1.776(3)
S4 C19 1.770(3)
C1 C2 1.389(4)
C1 C6 1.395(4)
C2 F2 1.335(4)
C2 C3 1.381(5)
C3 F3 1.329(4)
C3 C4 1.376(5)
C4 F4 1.337(3)
C4 C5 1.377(5)
C5 F5 1.336(4)
C5 C6 1.378(4)
C7 C12 1.389(4)
C7 C8 1.390(4)
C8 F8 1.326(4)
C8 C9 1.378(5)
C9 F9 1.341(4)
C9 C10 1.361(6)
C10 F10 1.338(4)
C10 C11 1.380(6)
C11 F11 1.337(4)
C11 C12 1.377(4)
C12 F12 1.331(4)
C13 C14 1.385(5)
C13 C18 1.389(5)
C14 F14 1.330(4)
C14 C15 1.376(5)
C15 F15 1.338(5)
C15 C16 1.363(6)
C16 F16 1.340(4)
C16 C17 1.366(6)
C17 F17 1.323(4)
C17 C18 1.385(5)
C18 F18 1.336(4)
C19 C24 1.384(4)
C19 C20 1.385(5)
C20 F20 1.322(4)
C20 C21 1.378(6)
C21 F21 1.337(5)
C21 C22 1.368(6)
C22 F22 1.341(4)
C22 C23 1.375(6)
C23 F23 1.337(4)
C23 C24 1.369(5)
C24 F24 1.336(4)
C25 C26 1.390(5)
C25 C30 1.392(4)
C26 C27 1.387(5)
C27 C28 1.364(7)
C28 C29 1.358(6)
C29 C30 1.394(4)
C26 H26A 0.9300
C27 H27A 0.9300
C28 H28A 0.9300
C29 H29A 0.9300
C30 H30A 0.9300

loop_
_geom_torsion_atom_site_label_1
_geom_torsion_atom_site_label_2
_geom_torsion_atom_site_label_3
_geom_torsion_atom_site_label_4
_geom_torsion
S2 Os1 S1 C6 2.63(10)
S3 Os1 S1 C6 120.39(10)
S4 Os1 S1 C6 -121.16(10)
S2 Os1 S1 C7 109.67(11)
S3 Os1 S1 C7 -132.57(11)
S4 Os1 S1 C7 -14.12(11)
C25 Os1 S2 C1 178.11(13)
S3 Os1 S2 C1 -96.98(10)
S4 Os1 S2 C1 84.38(11)
S1 Os1 S2 C1 -2.22(10)
C25 Os1 S3 C13 -176.95(15)
S2 Os1 S3 C13 95.94(12)
S4 Os1 S3 C13 -85.35(13)
S1 Os1 S3 C13 6.27(12)
C25 Os1 S4 C19 2.98(15)
S2 Os1 S4 C19 94.58(12)
S3 Os1 S4 C19 -84.06(12)
S1 Os1 S4 C19 -179.71(12)
Os1 S2 C1 C2 -176.9(2)
Os1 S2 C1 C6 1.4(3)
C6 C1 C2 F2 -177.2(3)
S2 C1 C2 F2 1.1(4)
C6 C1 C2 C3 1.5(5)
S2 C1 C2 C3 179.9(3)
F2 C2 C3 F3 -1.4(5)
C1 C2 C3 F3 179.9(3)
F2 C2 C3 C4 177.6(3)
C1 C2 C3 C4 -1.1(5)
F3 C3 C4 F4 -0.6(5)
C2 C3 C4 F4 -179.5(3)
F3 C3 C4 C5 179.5(3)
C2 C3 C4 C5 0.5(5)
F4 C4 C5 F5 1.9(5)
C3 C4 C5 F5 -178.1(3)
F4 C4 C5 C6 179.7(3)
C3 C4 C5 C6 -0.3(5)
F5 C5 C6 C1 178.5(3)
C4 C5 C6 C1 0.7(5)
F5 C5 C6 S1 -2.3(4)
C4 C5 C6 S1 180.0(2)
C2 C1 C6 C5 -1.3(4)
S2 C1 C6 C5 -179.6(2)
C2 C1 C6 S1 179.4(2)
S2 C1 C6 S1 1.1(3)
C7 S1 C6 C5 60.1(3)
Os1 S1 C6 C5 178.0(2)
C7 S1 C6 C1 -120.6(2)
Os1 S1 C6 C1 -2.7(2)
C6 S1 C7 C12 51.1(3)
Os1 S1 C7 C12 -58.2(3)
C6 S1 C7 C8 -128.9(2)
Os1 S1 C7 C8 121.8(2)
C12 C7 C8 F8 -178.7(3)
S1 C7 C8 F8 1.3(4)
C12 C7 C8 C9 -0.3(5)
S1 C7 C8 C9 179.7(3)
F8 C8 C9 F9 -1.4(5)
C7 C8 C9 F9 -179.8(3)
F8 C8 C9 C10 178.9(3)
C7 C8 C9 C10 0.6(5)
F9 C9 C10 F10 -0.4(6)
C8 C9 C10 F10 179.2(3)
F9 C9 C10 C11 179.5(3)
C8 C9 C10 C11 -0.9(6)
F10 C10 C11 F11 1.0(6)
C9 C10 C11 F11 -178.9(4)
F10 C10 C11 C12 -179.2(3)
C9 C10 C11 C12 1.0(6)
F11 C11 C12 F12 0.4(5)
C10 C11 C12 F12 -179.4(3)
F11 C11 C12 C7 179.1(3)
C10 C11 C12 C7 -0.7(5)
C8 C7 C12 F12 179.1(3)
S1 C7 C12 F12 -0.9(4)
C8 C7 C12 C11 0.4(4)
S1 C7 C12 C11 -179.6(2)
Os1 S3 C13 C14 -112.2(2)
Os1 S3 C13 C18 71.8(3)
C18 C13 C14 F14 -179.9(3)
S3 C13 C14 F14 3.9(4)
C18 C13 C14 C15 -1.5(5)
S3 C13 C14 C15 -177.7(3)
F14 C14 C15 F15 -0.6(6)
C13 C14 C15 F15 -179.1(3)
F14 C14 C15 C16 179.5(3)
C13 C14 C15 C16 1.0(6)
F15 C15 C16 F16 0.4(6)
C14 C15 C16 F16 -179.7(3)
F15 C15 C16 C17 179.3(4)
C14 C15 C16 C17 -0.9(6)
F16 C16 C17 F17 0.0(6)
C15 C16 C17 F17 -178.9(3)
F16 C16 C17 C18 -179.9(3)
C15 C16 C17 C18 1.2(6)
F17 C17 C18 F18 0.0(5)
C16 C17 C18 F18 179.9(3)
F17 C17 C18 C13 178.3(3)
C16 C17 C18 C13 -1.7(5)
C14 C13 C18 F18 -179.8(3)
S3 C13 C18 F18 -3.7(4)
C14 C13 C18 C17 1.9(5)
S3 C13 C18 C17 177.9(3)
Os1 S4 C19 C24 98.6(3)
Os1 S4 C19 C20 -83.5(3)
C24 C19 C20 F20 -179.4(3)
S4 C19 C20 F20 2.7(5)
C24 C19 C20 C21 -1.3(5)
S4 C19 C20 C21 -179.2(3)
F20 C20 C21 F21 0.8(6)
C19 C20 C21 F21 -177.3(4)
F20 C20 C21 C22 -178.2(4)
C19 C20 C21 C22 3.7(6)
F21 C21 C22 F22 -0.8(7)
C20 C21 C22 F22 178.2(4)
F21 C21 C22 C23 177.4(4)
C20 C21 C22 C23 -3.6(7)
F22 C22 C23 F23 0.4(6)
C21 C22 C23 F23 -177.9(4)
F22 C22 C23 C24 179.5(4)
C21 C22 C23 C24 1.2(6)
F23 C23 C24 F24 1.2(5)
C22 C23 C24 F24 -177.9(3)
F23 C23 C24 C19 -179.7(3)
C22 C23 C24 C19 1.2(6)
C20 C19 C24 F24 177.9(3)
S4 C19 C24 F24 -4.1(4)
C20 C19 C24 C23 -1.2(5)
S4 C19 C24 C23 176.8(3)
S2 Os1 C25 C26 -23.1(3)
S3 Os1 C25 C26 -141.1(3)
S4 Os1 C25 C26 100.6(3)
S2 Os1 C25 C30 162.0(3)
S3 Os1 C25 C30 44.0(3)
S4 Os1 C25 C30 -74.3(3)
C30 C25 C26 C27 -2.5(6)
Os1 C25 C26 C27 -177.8(4)
C25 C26 C27 C28 2.9(8)
C26 C27 C28 C29 -1.1(8)
C27 C28 C29 C30 -0.8(7)
C26 C25 C30 C29 0.6(5)
Os1 C25 C30 C29 175.9(3)
C28 C29 C30 C25 1.0(6)
